data_2218701
loop_
_publ_author_name
'Wang, Hai'
'Dong, Hua-Ze'
'Lu, Ning'
'Zhu, Hai-Bin'

_publ_section_title
;
 3,6-Di-4-pyridyl-1,4-dihydro-1,2,4,5-tetrazine
;
_journal_coeditor_code GK2149
_journal_issue 7
_journal_name_full 'Acta Crystallographica Section E'
_journal_page_first o1269
_journal_paper_doi 10.1107/S160053680801742X
_journal_volume 64
_journal_year 2008
_chemical_formula_iupac 'C12 H10 N6'
_chemical_formula_moiety 'C12 H10 N6'
_chemical_formula_sum 'C12 H10 N6'
_chemical_formula_weight 238.26
_chemical_name_systematic
;
3,6-Di-4-pyridyl-1,4-dihydro-1,2,4,5-tetrazine
;
_space_group_IT_number 56
_symmetry_cell_setting orthorhombic
_symmetry_space_group_name_Hall '-P 2ab 2ac'
_symmetry_space_group_name_H-M 'P c c n'
_atom_sites_solution_hydrogens geom
_atom_sites_solution_primary direct
_atom_sites_solution_secondary difmap
_audit_creation_method SHELXL-97
_cell_angle_alpha 90.00
_cell_angle_beta 90.00
_cell_angle_gamma 90.00
_cell_formula_units_Z 4
_cell_length_a 11.2862(18)
_cell_length_b 14.481(2)
_cell_length_c 6.8864(12)
_cell_measurement_reflns_used 820
_cell_measurement_temperature 293(2)
_cell_measurement_theta_max 28.0
_cell_measurement_theta_min 2.45
_cell_volume 1125.5(3)
_computing_cell_refinement 'SMART (Bruker, 2000)'
_computing_data_collection 'SMART (Bruker, 2000)'
_computing_data_reduction 'SAINT (Bruker, 2000)'
_computing_molecular_graphics 'SHELXTL (Sheldrick, 2008)'
_computing_publication_material 'SHELXTL (Sheldrick, 2008)'
_computing_structure_refinement 'SHELXL97 (Sheldrick, 2008)'
_computing_structure_solution 'SHELXS97 (Sheldrick, 2008)'
_diffrn_ambient_temperature 293(2)
_diffrn_detector_area_resol_mean 0
_diffrn_measured_fraction_theta_full 0.996
_diffrn_measured_fraction_theta_max 0.996
_diffrn_measurement_device_type 'Bruker SMART CCD area-detector'
_diffrn_measurement_method '\f and \w'
_diffrn_radiation_monochromator graphite
_diffrn_radiation_source 'fine-focus sealed tube'
_diffrn_radiation_type MoK\a
_diffrn_radiation_wavelength 0.71073
_diffrn_reflns_av_R_equivalents 0.0316
_diffrn_reflns_av_sigmaI/netI 0.0298
_diffrn_reflns_limit_h_max 10
_diffrn_reflns_limit_h_min -13
_diffrn_reflns_limit_k_max 17
_diffrn_reflns_limit_k_min -17
_diffrn_reflns_limit_l_max 8
_diffrn_reflns_limit_l_min -3
_diffrn_reflns_number 4214
_diffrn_reflns_theta_full 26.00
_diffrn_reflns_theta_max 26.00
_diffrn_reflns_theta_min 2.81
_diffrn_standards_decay_% 0
_diffrn_standards_interval_count 0
_diffrn_standards_interval_time 0
_diffrn_standards_number 0
_exptl_absorpt_coefficient_mu 0.093
_exptl_absorpt_correction_T_max 0.991
_exptl_absorpt_correction_T_min 0.955
_exptl_absorpt_correction_type multi-scan
_exptl_absorpt_process_details '(SADABS; Bruker, 2000)'
_exptl_crystal_colour red
_exptl_crystal_density_diffrn 1.406
_exptl_crystal_density_method 'not measured'
_exptl_crystal_description block
_exptl_crystal_F_000 496
_exptl_crystal_size_max 0.50
_exptl_crystal_size_mid 0.10
_exptl_crystal_size_min 0.10
_refine_diff_density_max 0.204
_refine_diff_density_min -0.142
_refine_ls_extinction_method none
_refine_ls_goodness_of_fit_ref 1.081
_refine_ls_hydrogen_treatment mixed
_refine_ls_matrix_type full
_refine_ls_number_parameters 86
_refine_ls_number_reflns 1105
_refine_ls_number_restraints 0
_refine_ls_restrained_S_all 1.081
_refine_ls_R_factor_all 0.0616
_refine_ls_R_factor_gt 0.0504
_refine_ls_shift/su_max 0.000
_refine_ls_shift/su_mean 0.000
_refine_ls_structure_factor_coef Fsqd
_refine_ls_weighting_details 'calc w=1/[\s^2^(Fo^2^)+(0.0618P)^2^+0.3052P] where P=(Fo^2^+2Fc^2^)/3'
_refine_ls_weighting_scheme calc
_refine_ls_wR_factor_gt 0.1211
_refine_ls_wR_factor_ref 0.1280
_reflns_number_gt 938
_reflns_number_total 1105
_reflns_threshold_expression I>2\s(I)
_cod_data_source_file gk2149.cif
_cod_data_source_block I
_cod_original_cell_volume 1125.4(3)
_cod_database_code 2218701
_cod_database_fobs_code 2218701

loop_
_symmetry_equiv_pos_as_xyz
'x, y, z'
'-x+1/2, -y+1/2, z'
'-x, y+1/2, -z+1/2'
'x+1/2, -y, -z+1/2'
'-x, -y, -z'
'x-1/2, y-1/2, -z'
'x, -y-1/2, z-1/2'
'-x-1/2, y, z-1/2'

loop_
_atom_site_type_symbol
_atom_site_label
_atom_site_fract_x
_atom_site_fract_y
_atom_site_fract_z
_atom_site_U_iso_or_equiv
_atom_site_adp_type
_atom_site_calc_flag
_atom_site_refinement_flags
_atom_site_occupancy
C C1 0.56160(17) 0.17370(13) 0.1811(4) 0.0589(7) Uani d . 1
H H1A 0.5769 0.2351 0.1500 0.071 Uiso calc R 1
C C2 0.65246(19) 0.11530(16) 0.2327(4) 0.0683(8) Uani d . 1
H H2A 0.7286 0.1397 0.2370 0.082 Uiso calc R 1
C C3 0.52968(17) -0.00510(13) 0.2686(3) 0.0463(5) Uani d . 1
H H3A 0.5172 -0.0671 0.2971 0.056 Uiso calc R 1
C C4 0.43215(16) 0.04780(12) 0.2202(3) 0.0390(5) Uani d . 1
H H4A 0.3571 0.0214 0.2176 0.047 Uiso calc R 1
C C5 0.44678(15) 0.13961(11) 0.1762(3) 0.0322(4) Uani d . 1
C C6 0.34693(13) 0.20078(11) 0.1238(2) 0.0296(4) Uani d . 1
N N1 0.63928(15) 0.02634(11) 0.2770(3) 0.0526(5) Uani d . 1
N N2 0.36287(11) 0.28776(9) 0.1283(2) 0.0331(4) Uani d . 1
N N3 0.26087(12) 0.33789(10) 0.0671(2) 0.0332(4) Uani d . 1
H H3B 0.2708(17) 0.3931(14) 0.097(3) 0.047(6) Uiso d . 1

loop_
_atom_site_aniso_label
_atom_site_aniso_U_11
_atom_site_aniso_U_22
_atom_site_aniso_U_33
_atom_site_aniso_U_12
_atom_site_aniso_U_13
_atom_site_aniso_U_23
C1 0.0310(11) 0.0379(11) 0.108(2) -0.0006(8) -0.0039(11) 0.0119(11)
C2 0.0282(11) 0.0536(13) 0.123(2) 0.0004(9) -0.0073(12) 0.0094(14)
C3 0.0396(13) 0.0355(10) 0.0639(14) 0.0077(8) -0.0012(9) 0.0042(9)
C4 0.0294(10) 0.0324(9) 0.0553(12) 0.0011(7) -0.0008(8) 0.0023(8)
C5 0.0273(9) 0.0314(9) 0.0379(9) 0.0025(7) 0.0029(7) -0.0026(7)
C6 0.0255(9) 0.0272(8) 0.0360(9) -0.0013(6) 0.0027(7) -0.0009(7)
N1 0.0357(10) 0.0463(10) 0.0756(13) 0.0111(7) -0.0021(8) 0.0028(9)
N2 0.0238(8) 0.0283(7) 0.0471(9) 0.0007(6) 0.0036(6) 0.0006(6)
N3 0.0270(8) 0.0239(7) 0.0487(9) 0.0011(6) 0.0019(6) 0.0030(6)

loop_
_atom_type_symbol
_atom_type_description
_atom_type_scat_dispersion_real
_atom_type_scat_dispersion_imag
_atom_type_scat_source
C C 0.0033 0.0016 'International Tables Vol C Tables 4.2.6.8 and 6.1.1.4'
H H 0.0000 0.0000 'International Tables Vol C Tables 4.2.6.8 and 6.1.1.4'
N N 0.0061 0.0033 'International Tables Vol C Tables 4.2.6.8 and 6.1.1.4'

loop_
_geom_angle_atom_site_label_1
_geom_angle_atom_site_label_2
_geom_angle_atom_site_label_3
_geom_angle_site_symmetry_1
_geom_angle_site_symmetry_3
_geom_angle
C2 C1 C5 . . 118.94(18)
C2 C1 H1A . . 120.5
C5 C1 H1A . . 120.5
N1 C2 C1 . . 124.8(2)
N1 C2 H2A . . 117.6
C1 C2 H2A . . 117.6
N1 C3 C4 . . 124.48(18)
N1 C3 H3A . . 117.8
C4 C3 H3A . . 117.8
C5 C4 C3 . . 119.61(17)
C5 C4 H4A . . 120.2
C3 C4 H4A . . 120.2
C4 C5 C1 . . 116.82(16)
C4 C5 C6 . . 122.84(15)
C1 C5 C6 . . 120.33(16)
N2 C6 N3 . 2 121.83(14)
N2 C6 C5 . . 118.64(15)
N3 C6 C5 2 . 119.51(14)
C3 N1 C2 . . 115.36(17)
C6 N2 N3 . . 112.51(13)
C6 N3 N2 2 . 114.66(12)
C6 N3 H3B 2 . 115.7(14)
N2 N3 H3B . . 107.9(14)

loop_
_geom_bond_atom_site_label_1
_geom_bond_atom_site_label_2
_geom_bond_site_symmetry_2
_geom_bond_distance
C1 C2 . 1.376(3)
C1 C5 . 1.387(2)
C1 H1A . 0.9300
C2 N1 . 1.332(3)
C2 H2A . 0.9300
C3 N1 . 1.319(2)
C3 C4 . 1.382(3)
C3 H3A . 0.9300
C4 C5 . 1.374(2)
C4 H4A . 0.9300
C5 C6 . 1.478(2)
C6 N2 . 1.273(2)
C6 N3 2 1.395(2)
N2 N3 . 1.4249(18)
N3 C6 2 1.395(2)
N3 H3B . 0.83(2)

loop_
_geom_hbond_atom_site_label_D
_geom_hbond_atom_site_label_H
_geom_hbond_atom_site_label_A
_geom_hbond_site_symmetry_A
_geom_hbond_distance_DH
_geom_hbond_distance_HA
_geom_hbond_distance_DA
_geom_hbond_angle_DHA
N3 H3B N1 3_655 0.83(2) 2.35(2) 3.142(2) 159.8(18)
C3 H3A N2 3_645 0.93 2.55 3.312(2) 139.0
C4 H4A N1 4_455 0.93 2.55 3.475(3) 171.0
